data_2238367
loop_
_publ_author_name
'Prasath, R.'
'Sarveswari, S.'
'Ng, Seik Weng'
'Tiekink, Edward R. T.'

_publ_section_title
;
 (2<i>E</i>)-3-(6-Chloro-2-methoxyquinolin-3-yl)-1-(2-methyl-4-phenylquinolin-3-yl)prop-2-en-1-one
 acetone monosolvate
;
_journal_issue 8
_journal_name_full 'Acta Crystallographica Section E'
_journal_page_first o1319
_journal_paper_doi 10.1107/S1600536813020217
_journal_volume 69
_journal_year 2013
_chemical_formula_iupac 'C29 H21 Cl N2 O2, C3 H6 O'
_chemical_formula_moiety 'C29 H21 Cl N2 O2, C3 H6 O'
_chemical_formula_sum 'C32 H27 Cl N2 O3'
_chemical_formula_weight 523.01
_chemical_name_systematic
'(2<i>E</i>)-3-(6-Chloro-2-methoxyquinolin-3-yl)-1-(2-methyl-4-phenylquinolin-3-yl)prop-2-en-1-one acetone monosolvate'
_space_group_IT_number 14
_symmetry_cell_setting monoclinic
_symmetry_space_group_name_Hall '-P 2ybc'
_symmetry_space_group_name_H-M 'P 1 21/c 1'
_atom_sites_solution_hydrogens geom
_atom_sites_solution_primary direct
_atom_sites_solution_secondary difmap
_audit_creation_method SHELXL-97
_cell_angle_alpha 90.00
_cell_angle_beta 100.021(2)
_cell_angle_gamma 90.00
_cell_formula_units_Z 4
_cell_length_a 17.1714(3)
_cell_length_b 10.7099(2)
_cell_length_c 14.5248(2)
_cell_measurement_reflns_used 4229
_cell_measurement_temperature 100(2)
_cell_measurement_theta_max 76.4599
_cell_measurement_theta_min 2.6109
_cell_volume 2630.42(8)
_computing_cell_refinement 'CrysAlis PRO (Agilent, 2013)'
_computing_data_collection 'CrysAlis PRO (Agilent, 2013)'
_computing_data_reduction 'CrysAlis PRO (Agilent, 2013)'
_computing_molecular_graphics 'ORTEP-3 for Windows (Farrugia, 2012) and DIAMOND (Brandenburg, 2006)'
_computing_publication_material 'publCIF (Westrip, 2010)'
_computing_structure_refinement 'SHELXL97 (Sheldrick, 2008)'
_computing_structure_solution 'SHELXS97 (Sheldrick, 2008)'
_diffrn_ambient_temperature 100(2)
_diffrn_detector_area_resol_mean 10.4041
_diffrn_measured_fraction_theta_full 0.976
_diffrn_measured_fraction_theta_max 0.976
_diffrn_measurement_device_type 'Agilent SuperNova Dual diffractometer with an Atlas detector'
_diffrn_measurement_method '\w scan'
_diffrn_radiation_monochromator Mirror
_diffrn_radiation_source 'SuperNova (Cu) X-ray Source'
_diffrn_radiation_type CuK\a
_diffrn_radiation_wavelength 1.54184
_diffrn_reflns_av_R_equivalents 0.0315
_diffrn_reflns_av_sigmaI/netI 0.0355
_diffrn_reflns_limit_h_max 21
_diffrn_reflns_limit_h_min -21
_diffrn_reflns_limit_k_max 13
_diffrn_reflns_limit_k_min -9
_diffrn_reflns_limit_l_max 11
_diffrn_reflns_limit_l_min -18
_diffrn_reflns_number 11367
_diffrn_reflns_theta_full 76.66
_diffrn_reflns_theta_max 76.66
_diffrn_reflns_theta_min 2.61
_diffrn_standards_decay_% 0
_diffrn_standards_interval_count 0
_diffrn_standards_interval_time 0
_diffrn_standards_number 0
_exptl_absorpt_coefficient_mu 1.580
_exptl_absorpt_correction_T_max 1.00000
_exptl_absorpt_correction_T_min 0.66492
_exptl_absorpt_correction_type multi-scan
_exptl_absorpt_process_details '(CrysAlis PRO; Agilent, 2013)'
_exptl_crystal_colour pale-yellow
_exptl_crystal_density_diffrn 1.321
_exptl_crystal_density_method 'not measured'
_exptl_crystal_description prism
_exptl_crystal_F_000 1096
_exptl_crystal_size_max 0.30
_exptl_crystal_size_mid 0.25
_exptl_crystal_size_min 0.20
_refine_diff_density_max 1.471
_refine_diff_density_min -0.458
_refine_ls_extinction_method none
_refine_ls_goodness_of_fit_ref 1.031
_refine_ls_hydrogen_treatment constr
_refine_ls_matrix_type full
_refine_ls_number_parameters 346
_refine_ls_number_reflns 5408
_refine_ls_number_restraints 0
_refine_ls_restrained_S_all 1.031
_refine_ls_R_factor_all 0.0675
_refine_ls_R_factor_gt 0.0581
_refine_ls_shift/su_max 0.000
_refine_ls_shift/su_mean 0.000
_refine_ls_structure_factor_coef Fsqd
_refine_ls_weighting_details 'calc w=1/[\s^2^(Fo^2^)+(0.0953P)^2^+1.7260P] where P=(Fo^2^+2Fc^2^)/3'
_refine_ls_weighting_scheme calc
_refine_ls_wR_factor_gt 0.1558
_refine_ls_wR_factor_ref 0.1666
_reflns_number_gt 4574
_reflns_number_total 5408
_reflns_threshold_expression I>2\s(I)
_cod_data_source_file hg5334.cif
_cod_data_source_block I
_cod_original_sg_symbol_H-M 'P 21/c'
_cod_database_code 2238367
_cod_database_fobs_code 2238367

loop_
_symmetry_equiv_pos_as_xyz
'x, y, z'
'-x, y+1/2, -z+1/2'
'-x, -y, -z'
'x, -y-1/2, z-1/2'

loop_
_atom_site_type_symbol
_atom_site_label
_atom_site_fract_x
_atom_site_fract_y
_atom_site_fract_z
_atom_site_U_iso_or_equiv
_atom_site_adp_type
_atom_site_calc_flag
_atom_site_refinement_flags
_atom_site_occupancy
_atom_site_symmetry_multiplicity
Cl Cl1 0.62921(3) 0.12909(5) 0.32316(4) 0.03232(17) Uani d . 1 1
O O1 0.22537(9) 0.34889(15) 0.74016(10) 0.0264(3) Uani d . 1 1
O O2 0.47465(9) 0.10414(17) 0.80988(11) 0.0324(4) Uani d . 1 1
N N1 0.12879(10) 0.59002(17) 0.50819(13) 0.0258(4) Uani d . 1 1
N N2 0.55712(10) 0.06750(17) 0.70334(12) 0.0245(4) Uani d . 1 1
C C1 0.08058(12) 0.5228(2) 0.44105(14) 0.0235(4) Uani d . 1 1
C C2 0.03155(13) 0.5910(2) 0.36971(15) 0.0295(5) Uani d . 1 1
H H2 0.0332 0.6797 0.3702 0.035 Uiso calc R 1 1
C C3 -0.01806(14) 0.5301(2) 0.30037(15) 0.0338(5) Uani d . 1 1
H H3 -0.0501 0.5767 0.2525 0.041 Uiso calc R 1 1
C C4 -0.02195(13) 0.3989(2) 0.29950(15) 0.0314(5) Uani d . 1 1
H H4 -0.0567 0.3575 0.2510 0.038 Uiso calc R 1 1
C C5 0.02415(12) 0.3303(2) 0.36832(14) 0.0264(4) Uani d . 1 1
H H5 0.0204 0.2418 0.3677 0.032 Uiso calc R 1 1
C C6 0.07738(11) 0.3911(2) 0.44037(13) 0.0216(4) Uani d . 1 1
C C7 0.12817(11) 0.32582(19) 0.51344(13) 0.0201(4) Uani d . 1 1
C C8 0.17507(11) 0.39553(19) 0.58093(13) 0.0210(4) Uani d . 1 1
C C9 0.17372(12) 0.5289(2) 0.57624(14) 0.0241(4) Uani d . 1 1
C C10 0.22557(14) 0.6057(2) 0.64860(17) 0.0332(5) Uani d . 1 1
H H10A 0.2229 0.6936 0.6293 0.050 Uiso calc R 1 1
H H10B 0.2803 0.5763 0.6551 0.050 Uiso calc R 1 1
H H10C 0.2074 0.5976 0.7087 0.050 Uiso calc R 1 1
C C11 0.12677(11) 0.18704(19) 0.51703(13) 0.0211(4) Uani d . 1 1
C C12 0.14436(12) 0.1150(2) 0.44272(14) 0.0242(4) Uani d . 1 1
H H12 0.1597 0.1550 0.3903 0.029 Uiso calc R 1 1
C C13 0.13946(13) -0.0141(2) 0.44520(16) 0.0293(5) Uani d . 1 1
H H13 0.1517 -0.0619 0.3946 0.035 Uiso calc R 1 1
C C14 0.11663(13) -0.0742(2) 0.52142(17) 0.0317(5) Uani d . 1 1
H H14 0.1125 -0.1627 0.5225 0.038 Uiso calc R 1 1
C C15 0.10015(13) -0.0036(2) 0.59537(16) 0.0305(5) Uani d . 1 1
H H15 0.0852 -0.0440 0.6479 0.037 Uiso calc R 1 1
C C16 0.10515(12) 0.1257(2) 0.59373(14) 0.0250(4) Uani d . 1 1
H H16 0.0938 0.1729 0.6452 0.030 Uiso calc R 1 1
C C17 0.23238(11) 0.33553(18) 0.65850(13) 0.0208(4) Uani d . 1 1
C C18 0.29959(11) 0.27093(19) 0.62832(13) 0.0217(4) Uani d . 1 1
H H18 0.2965 0.2518 0.5639 0.026 Uiso calc R 1 1
C C19 0.36459(11) 0.23825(19) 0.68814(14) 0.0223(4) Uani d . 1 1
H H19 0.3649 0.2491 0.7531 0.027 Uiso calc R 1 1
C C20 0.43552(11) 0.18660(19) 0.65883(13) 0.0218(4) Uani d . 1 1
C C21 0.49258(12) 0.11715(19) 0.72277(14) 0.0231(4) Uani d . 1 1
C C22 0.57217(11) 0.08240(19) 0.61423(14) 0.0221(4) Uani d . 1 1
C C23 0.64121(12) 0.0285(2) 0.59056(15) 0.0266(4) Uani d . 1 1
H H23 0.6762 -0.0175 0.6360 0.032 Uiso calc R 1 1
C C24 0.65784(12) 0.0425(2) 0.50195(16) 0.0273(4) Uani d . 1 1
H H24 0.7041 0.0059 0.4861 0.033 Uiso calc R 1 1
C C25 0.60641(12) 0.1109(2) 0.43496(15) 0.0244(4) Uani d . 1 1
C C26 0.53820(12) 0.16319(19) 0.45448(14) 0.0229(4) Uani d . 1 1
H H26 0.5035 0.2075 0.4076 0.027 Uiso calc R 1 1
C C27 0.52045(11) 0.15016(18) 0.54522(14) 0.0204(4) Uani d . 1 1
C C28 0.45154(11) 0.20257(19) 0.57037(14) 0.0215(4) Uani d . 1 1
H H28 0.4161 0.2491 0.5257 0.026 Uiso calc R 1 1
C C29 0.52882(18) 0.0347(3) 0.87429(17) 0.0424(6) Uani d . 1 1
H H29A 0.5101 0.0305 0.9342 0.064 Uiso calc R 1 1
H H29B 0.5807 0.0753 0.8832 0.064 Uiso calc R 1 1
H H29C 0.5332 -0.0500 0.8501 0.064 Uiso calc R 1 1
O O3 0.33767(14) 0.4389(2) 0.45197(14) 0.0573(6) Uani d . 1 1
C C30 0.23862(15) 0.4489(3) 0.31684(17) 0.0373(6) Uani d . 1 1
H H30A 0.2371 0.3579 0.3235 0.056 Uiso calc R 1 1
H H30B 0.2551 0.4700 0.2574 0.056 Uiso calc R 1 1
H H30C 0.1859 0.4835 0.3178 0.056 Uiso calc R 1 1
C C31 0.29599(14) 0.5025(2) 0.39548(15) 0.0331(5) Uani d . 1 1
C C32 0.29821(18) 0.6428(3) 0.40126(19) 0.0450(6) Uani d . 1 1
H H32A 0.3467 0.6692 0.4427 0.068 Uiso calc R 1 1
H H32B 0.2521 0.6728 0.4262 0.068 Uiso calc R 1 1
H H32C 0.2973 0.6777 0.3387 0.068 Uiso calc R 1 1

loop_
_atom_site_aniso_label
_atom_site_aniso_U_11
_atom_site_aniso_U_22
_atom_site_aniso_U_33
_atom_site_aniso_U_12
_atom_site_aniso_U_13
_atom_site_aniso_U_23
Cl1 0.0329(3) 0.0336(3) 0.0345(3) -0.0039(2) 0.0173(2) -0.0023(2)
O1 0.0261(7) 0.0297(8) 0.0242(7) 0.0027(6) 0.0063(6) -0.0013(6)
O2 0.0278(8) 0.0422(10) 0.0265(7) 0.0063(7) 0.0026(6) -0.0116(7)
N1 0.0244(9) 0.0217(9) 0.0326(9) 0.0024(7) 0.0087(7) 0.0035(7)
N2 0.0223(8) 0.0263(9) 0.0231(8) 0.0029(7) -0.0008(6) -0.0031(7)
C1 0.0213(9) 0.0268(11) 0.0245(9) 0.0063(8) 0.0098(8) 0.0045(8)
C2 0.0300(11) 0.0297(11) 0.0310(11) 0.0103(9) 0.0111(9) 0.0089(9)
C3 0.0296(11) 0.0444(14) 0.0279(11) 0.0145(10) 0.0063(9) 0.0108(10)
C4 0.0242(10) 0.0431(14) 0.0261(10) 0.0082(9) 0.0015(8) 0.0005(9)
C5 0.0235(10) 0.0299(11) 0.0261(10) 0.0042(8) 0.0054(8) 0.0003(8)
C6 0.0179(9) 0.0264(10) 0.0219(9) 0.0040(7) 0.0077(7) 0.0031(8)
C7 0.0148(8) 0.0252(10) 0.0216(9) 0.0019(7) 0.0064(7) 0.0016(7)
C8 0.0174(9) 0.0247(10) 0.0223(9) 0.0019(7) 0.0076(7) 0.0015(7)
C9 0.0201(9) 0.0241(10) 0.0294(10) 0.0019(8) 0.0077(8) 0.0000(8)
C10 0.0317(11) 0.0225(11) 0.0431(13) -0.0013(9) -0.0003(10) -0.0022(9)
C11 0.0166(8) 0.0224(10) 0.0236(9) 0.0024(7) 0.0014(7) 0.0009(7)
C12 0.0195(9) 0.0292(11) 0.0229(9) 0.0028(8) 0.0008(7) -0.0024(8)
C13 0.0229(10) 0.0287(11) 0.0330(11) 0.0050(8) -0.0046(8) -0.0090(9)
C14 0.0270(10) 0.0205(10) 0.0433(12) 0.0009(8) -0.0062(9) -0.0008(9)
C15 0.0251(10) 0.0287(11) 0.0358(11) -0.0027(8) 0.0005(9) 0.0065(9)
C16 0.0218(9) 0.0275(11) 0.0250(10) -0.0002(8) 0.0025(7) 0.0014(8)
C17 0.0184(9) 0.0201(9) 0.0238(9) -0.0013(7) 0.0035(7) -0.0010(7)
C18 0.0199(9) 0.0231(10) 0.0227(9) 0.0012(7) 0.0052(7) -0.0035(7)
C19 0.0209(9) 0.0242(10) 0.0217(9) 0.0002(7) 0.0034(7) -0.0025(7)
C20 0.0178(9) 0.0225(10) 0.0242(9) -0.0005(7) 0.0011(7) -0.0042(8)
C21 0.0247(10) 0.0232(10) 0.0202(9) -0.0008(8) 0.0009(7) -0.0032(7)
C22 0.0185(9) 0.0192(9) 0.0276(10) -0.0018(7) 0.0007(7) -0.0035(8)
C23 0.0177(9) 0.0264(10) 0.0341(11) 0.0010(8) -0.0001(8) -0.0045(9)
C24 0.0174(9) 0.0273(11) 0.0371(11) -0.0012(8) 0.0047(8) -0.0076(9)
C25 0.0218(9) 0.0240(10) 0.0294(10) -0.0055(8) 0.0097(8) -0.0040(8)
C26 0.0219(9) 0.0199(10) 0.0268(10) -0.0022(7) 0.0039(7) -0.0002(8)
C27 0.0169(9) 0.0179(9) 0.0261(9) -0.0012(7) 0.0028(7) -0.0021(7)
C28 0.0175(9) 0.0208(9) 0.0255(9) -0.0006(7) 0.0019(7) -0.0015(7)
C29 0.0550(16) 0.0437(15) 0.0290(12) 0.0158(12) 0.0087(11) 0.0058(10)
O3 0.0579(13) 0.0665(15) 0.0453(11) 0.0049(11) 0.0028(10) 0.0181(10)
C30 0.0363(12) 0.0427(14) 0.0359(12) -0.0130(10) 0.0146(10) -0.0117(10)
C31 0.0324(12) 0.0415(14) 0.0269(10) -0.0060(10) 0.0098(9) 0.0035(9)
C32 0.0560(17) 0.0404(15) 0.0407(13) -0.0156(12) 0.0142(12) -0.0066(11)

loop_
_atom_type_symbol
_atom_type_description
_atom_type_scat_dispersion_real
_atom_type_scat_dispersion_imag
_atom_type_scat_source
C C 0.0181 0.0091 'International Tables Vol C Tables 4.2.6.8 and 6.1.1.4'
H H 0.0000 0.0000 'International Tables Vol C Tables 4.2.6.8 and 6.1.1.4'
N N 0.0311 0.0180 'International Tables Vol C Tables 4.2.6.8 and 6.1.1.4'
O O 0.0492 0.0322 'International Tables Vol C Tables 4.2.6.8 and 6.1.1.4'
Cl Cl 0.3639 0.7018 'International Tables Vol C Tables 4.2.6.8 and 6.1.1.4'

loop_
_geom_angle_atom_site_label_1
_geom_angle_atom_site_label_2
_geom_angle_atom_site_label_3
_geom_angle
C21 O2 C29 116.16(17)
C9 N1 C1 118.42(19)
C21 N2 C22 117.61(17)
N1 C1 C6 123.29(18)
N1 C1 C2 117.2(2)
C6 C1 C2 119.5(2)
C3 C2 C1 120.5(2)
C3 C2 H2 119.8
C1 C2 H2 119.8
C2 C3 C4 120.4(2)
C2 C3 H3 119.8
C4 C3 H3 119.8
C5 C4 C3 120.5(2)
C5 C4 H4 119.8
C3 C4 H4 119.8
C4 C5 C6 120.3(2)
C4 C5 H5 119.8
C6 C5 H5 119.8
C1 C6 C5 118.83(18)
C1 C6 C7 117.66(18)
C5 C6 C7 123.51(19)
C8 C7 C6 117.93(19)
C8 C7 C11 121.90(17)
C6 C7 C11 120.12(17)
C7 C8 C9 120.37(18)
C7 C8 C17 121.82(18)
C9 C8 C17 117.72(18)
N1 C9 C8 122.29(19)
N1 C9 C10 116.9(2)
C8 C9 C10 120.79(19)
C9 C10 H10A 109.5
C9 C10 H10B 109.5
H10A C10 H10B 109.5
C9 C10 H10C 109.5
H10A C10 H10C 109.5
H10B C10 H10C 109.5
C16 C11 C12 118.5(2)
C16 C11 C7 120.37(18)
C12 C11 C7 121.04(18)
C13 C12 C11 120.4(2)
C13 C12 H12 119.8
C11 C12 H12 119.8
C12 C13 C14 120.5(2)
C12 C13 H13 119.7
C14 C13 H13 119.7
C15 C14 C13 119.2(2)
C15 C14 H14 120.4
C13 C14 H14 120.4
C14 C15 C16 120.7(2)
C14 C15 H15 119.6
C16 C15 H15 119.6
C15 C16 C11 120.6(2)
C15 C16 H16 119.7
C11 C16 H16 119.7
O1 C17 C18 123.90(18)
O1 C17 C8 120.99(18)
C18 C17 C8 114.89(16)
C19 C18 C17 122.50(18)
C19 C18 H18 118.7
C17 C18 H18 118.7
C18 C19 C20 123.50(18)
C18 C19 H19 118.3
C20 C19 H19 118.3
C28 C20 C21 116.46(18)
C28 C20 C19 122.50(18)
C21 C20 C19 121.03(18)
N2 C21 O2 119.87(18)
N2 C21 C20 125.56(18)
O2 C21 C20 114.56(18)
N2 C22 C23 119.04(18)
N2 C22 C27 121.91(18)
C23 C22 C27 119.06(19)
C24 C23 C22 120.2(2)
C24 C23 H23 119.9
C22 C23 H23 119.9
C23 C24 C25 119.92(19)
C23 C24 H24 120.0
C25 C24 H24 120.0
C26 C25 C24 121.83(19)
C26 C25 Cl1 118.97(17)
C24 C25 Cl1 119.20(16)
C25 C26 C27 118.94(19)
C25 C26 H26 120.5
C27 C26 H26 120.5
C26 C27 C28 121.92(18)
C26 C27 C22 120.04(18)
C28 C27 C22 118.04(18)
C20 C28 C27 120.41(18)
C20 C28 H28 119.8
C27 C28 H28 119.8
O2 C29 H29A 109.5
O2 C29 H29B 109.5
H29A C29 H29B 109.5
O2 C29 H29C 109.5
H29A C29 H29C 109.5
H29B C29 H29C 109.5
C31 C30 H30A 109.5
C31 C30 H30B 109.5
H30A C30 H30B 109.5
C31 C30 H30C 109.5
H30A C30 H30C 109.5
H30B C30 H30C 109.5
O3 C31 C30 122.8(3)
O3 C31 C32 121.4(2)
C30 C31 C32 115.8(2)
C31 C32 H32A 109.5
C31 C32 H32B 109.5
H32A C32 H32B 109.5
C31 C32 H32C 109.5
H32A C32 H32C 109.5
H32B C32 H32C 109.5

loop_
_geom_bond_atom_site_label_1
_geom_bond_atom_site_label_2
_geom_bond_distance
Cl1 C25 1.746(2)
O1 C17 1.221(2)
O2 C21 1.360(3)
O2 C29 1.411(3)
N1 C9 1.317(3)
N1 C1 1.369(3)
N2 C21 1.304(3)
N2 C22 1.373(3)
C1 C6 1.411(3)
C1 C2 1.419(3)
C2 C3 1.366(3)
C2 H2 0.9500
C3 C4 1.407(4)
C3 H3 0.9500
C4 C5 1.375(3)
C4 H4 0.9500
C5 C6 1.422(3)
C5 H5 0.9500
C6 C7 1.433(3)
C7 C8 1.375(3)
C7 C11 1.488(3)
C8 C9 1.431(3)
C8 C17 1.505(3)
C9 C10 1.499(3)
C10 H10A 0.9800
C10 H10B 0.9800
C10 H10C 0.9800
C11 C16 1.398(3)
C11 C12 1.401(3)
C12 C13 1.386(3)
C12 H12 0.9500
C13 C14 1.395(3)
C13 H13 0.9500
C14 C15 1.383(3)
C14 H14 0.9500
C15 C16 1.388(3)
C15 H15 0.9500
C16 H16 0.9500
C17 C18 1.476(3)
C18 C19 1.336(3)
C18 H18 0.9500
C19 C20 1.467(3)
C19 H19 0.9500
C20 C28 1.371(3)
C20 C21 1.435(3)
C22 C23 1.414(3)
C22 C27 1.418(3)
C23 C24 1.374(3)
C23 H23 0.9500
C24 C25 1.401(3)
C24 H24 0.9500
C25 C26 1.372(3)
C26 C27 1.410(3)
C26 H26 0.9500
C27 C28 1.414(3)
C28 H28 0.9500
C29 H29A 0.9800
C29 H29B 0.9800
C29 H29C 0.9800
O3 C31 1.202(3)
C30 C31 1.488(3)
C30 H30A 0.9800
C30 H30B 0.9800
C30 H30C 0.9800
C31 C32 1.505(4)
C32 H32A 0.9800
C32 H32B 0.9800
C32 H32C 0.9800

loop_
_geom_hbond_atom_site_label_D
_geom_hbond_atom_site_label_H
_geom_hbond_atom_site_label_A
_geom_hbond_site_symmetry_A
_geom_hbond_distance_DH
_geom_hbond_distance_HA
_geom_hbond_distance_DA
_geom_hbond_angle_DHA
C26 H26 O2 4_565 0.95 2.47 3.319(3) 149
C30 H30A O1 4_565 0.98 2.52 3.373(4) 146
C28 H28 O3 . 0.95 2.57 3.467(3) 158

loop_
_geom_torsion_atom_site_label_1
_geom_torsion_atom_site_label_2
_geom_torsion_atom_site_label_3
_geom_torsion_atom_site_label_4
_geom_torsion
C9 N1 C1 C6 -0.9(3)
C9 N1 C1 C2 178.66(18)
N1 C1 C2 C3 179.97(19)
C6 C1 C2 C3 -0.5(3)
C1 C2 C3 C4 0.8(3)
C2 C3 C4 C5 -0.1(3)
C3 C4 C5 C6 -1.1(3)
N1 C1 C6 C5 178.86(18)
C2 C1 C6 C5 -0.7(3)
N1 C1 C6 C7 -0.8(3)
C2 C1 C6 C7 179.69(18)
C4 C5 C6 C1 1.5(3)
C4 C5 C6 C7 -178.94(19)
C1 C6 C7 C8 1.8(3)
C5 C6 C7 C8 -177.81(18)
C1 C6 C7 C11 179.30(17)
C5 C6 C7 C11 -0.3(3)
C6 C7 C8 C9 -1.3(3)
C11 C7 C8 C9 -178.73(17)
C6 C7 C8 C17 -177.82(17)
C11 C7 C8 C17 4.7(3)
C1 N1 C9 C8 1.5(3)
C1 N1 C9 C10 -179.85(19)
C7 C8 C9 N1 -0.4(3)
C17 C8 C9 N1 176.27(18)
C7 C8 C9 C10 -179.01(19)
C17 C8 C9 C10 -2.3(3)
C8 C7 C11 C16 59.1(3)
C6 C7 C11 C16 -118.3(2)
C8 C7 C11 C12 -123.1(2)
C6 C7 C11 C12 59.5(3)
C16 C11 C12 C13 0.7(3)
C7 C11 C12 C13 -177.16(18)
C11 C12 C13 C14 0.3(3)
C12 C13 C14 C15 -1.0(3)
C13 C14 C15 C16 0.8(3)
C14 C15 C16 C11 0.2(3)
C12 C11 C16 C15 -0.9(3)
C7 C11 C16 C15 176.94(18)
C7 C8 C17 O1 -117.8(2)
C9 C8 C17 O1 65.6(3)
C7 C8 C17 C18 67.3(2)
C9 C8 C17 C18 -109.3(2)
O1 C17 C18 C19 -10.6(3)
C8 C17 C18 C19 164.11(19)
C17 C18 C19 C20 -173.03(19)
C18 C19 C20 C28 20.8(3)
C18 C19 C20 C21 -159.9(2)
C22 N2 C21 O2 179.46(18)
C22 N2 C21 C20 -0.1(3)
C29 O2 C21 N2 -0.5(3)
C29 O2 C21 C20 179.0(2)
C28 C20 C21 N2 -0.8(3)
C19 C20 C21 N2 179.8(2)
C28 C20 C21 O2 179.62(18)
C19 C20 C21 O2 0.3(3)
C21 N2 C22 C23 -179.30(19)
C21 N2 C22 C27 0.6(3)
N2 C22 C23 C24 -179.71(19)
C27 C22 C23 C24 0.3(3)
C22 C23 C24 C25 0.3(3)
C23 C24 C25 C26 -1.3(3)
C23 C24 C25 Cl1 179.27(16)
C24 C25 C26 C27 1.6(3)
Cl1 C25 C26 C27 -179.00(15)
C25 C26 C27 C28 179.44(18)
C25 C26 C27 C22 -0.9(3)
N2 C22 C27 C26 179.99(18)
C23 C22 C27 C26 -0.1(3)
N2 C22 C27 C28 -0.3(3)
C23 C22 C27 C28 179.64(18)
C21 C20 C28 C27 1.1(3)
C19 C20 C28 C27 -179.53(18)
C26 C27 C28 C20 179.06(19)
C22 C27 C28 C20 -0.6(3)
